data_4021781
loop_
_publ_author_name
'Lucile A. Gandon'
'Alexander G. Russell'
'Tatyana G\"uveli'
'Angela E. Brodwolf'
'Benson M. Kariuki'
'Neil Spencer'
'John S. Snaith'

_publ_contact_author
;
J.S. Snaith,
School of Chemistry,
University of Birmingham,
Edgbaston, Birmingham, B15 2TT, UK
;
_publ_contact_author_email j.s.snaith@bham.ac.uk
_publ_section_title
;
 Synthesis of 2,4-Disubstituted Piperidines via Radical Cyclization:
 Unexpected Enhancement in Diastereoselectivity with
 Tris(trimethylsilyl)silane
;
_journal_name_full 'Journal of Organic Chemistry'
_journal_page_first 5198
_journal_page_last 5207
_journal_paper_doi 10.1021/jo060495w
_journal_volume 71
_journal_year 2006
_chemical_formula_sum 'C21 H25 N O4 S'
_chemical_formula_weight 387.48
_chemical_name_systematic
;
 ?
;
_space_group_IT_number 18
_symmetry_cell_setting orthorhombic
_symmetry_space_group_name_Hall 'P 2bc 2'
_symmetry_space_group_name_H-M 'P 2 21 21'
_atom_sites_solution_hydrogens geom
_atom_sites_solution_primary direct
_atom_sites_solution_secondary difmap
_audit_creation_method SHELXL-97
_cell_angle_alpha 90.00
_cell_angle_beta 90.00
_cell_angle_gamma 90.00
_cell_formula_units_Z 4
_cell_length_a 5.7186(3)
_cell_length_b 11.3015(5)
_cell_length_c 32.3981(16)
_cell_measurement_temperature 298(2)
_cell_volume 2093.85(18)
_computing_structure_refinement 'SHELXL-97 (Sheldrick, 1997)'
_diffrn_ambient_temperature 298(2)
_diffrn_measured_fraction_theta_full 0.987
_diffrn_measured_fraction_theta_max 0.987
_diffrn_radiation_monochromator graphite
_diffrn_radiation_source 'fine-focus sealed tube'
_diffrn_radiation_type CuK\a
_diffrn_radiation_wavelength 1.54178
_diffrn_reflns_av_R_equivalents 0.0348
_diffrn_reflns_av_sigmaI/netI 0.0381
_diffrn_reflns_limit_h_max 6
_diffrn_reflns_limit_h_min -6
_diffrn_reflns_limit_k_max 13
_diffrn_reflns_limit_k_min -13
_diffrn_reflns_limit_l_max 38
_diffrn_reflns_limit_l_min -38
_diffrn_reflns_number 13318
_diffrn_reflns_theta_full 70.41
_diffrn_reflns_theta_max 70.41
_diffrn_reflns_theta_min 2.73
_exptl_absorpt_coefficient_mu 1.579
_exptl_absorpt_correction_T_max 0.9112
_exptl_absorpt_correction_T_min 0.5058
_exptl_crystal_density_diffrn 1.229
_exptl_crystal_density_method 'not measured'
_exptl_crystal_F_000 824
_exptl_crystal_size_max 0.50
_exptl_crystal_size_mid 0.06
_exptl_crystal_size_min 0.06
_refine_diff_density_max 0.283
_refine_diff_density_min -0.230
_refine_diff_density_rms 0.036
_refine_ls_abs_structure_details 'Flack H D (1983), Acta Cryst. A39, 876-881'
_refine_ls_abs_structure_Flack 0.02(2)
_refine_ls_extinction_method none
_refine_ls_goodness_of_fit_ref 1.029
_refine_ls_hydrogen_treatment mixed
_refine_ls_matrix_type full
_refine_ls_number_parameters 246
_refine_ls_number_reflns 3889
_refine_ls_number_restraints 0
_refine_ls_restrained_S_all 1.029
_refine_ls_R_factor_all 0.0566
_refine_ls_R_factor_gt 0.0421
_refine_ls_shift/su_max 0.005
_refine_ls_shift/su_mean 0.000
_refine_ls_structure_factor_coef Fsqd
_refine_ls_weighting_details 'calc w=1/[\s^2^(Fo^2^)+(0.0574P)^2^+0.3214P] where P=(Fo^2^+2Fc^2^)/3'
_refine_ls_weighting_scheme calc
_refine_ls_wR_factor_gt 0.1056
_refine_ls_wR_factor_ref 0.1150
_reflns_number_gt 3130
_reflns_number_total 3889
_reflns_threshold_expression >2sigma(I)
_cod_data_source_file jo060495wsi20060307_104016.cif
_cod_depositor_comments
;
The following automatic conversions were performed:
'_symmetry_cell_setting' value 'Orthorhombic' changed to 'orthorhombic'
according to '/home/saulius/struct/CIF-dictionaries/cif_core.dic'
dictionary named 'cif_core.dic' version 2.4.1 from 2010-06-29.

Automatic conversion script
Id: cif_fix_enum 1527 2010-12-29 10:47:43Z saulius 
;
_cod_original_sg_symbol_H-M 'P 2 21 2'
_cod_database_code 4021781

loop_
_symmetry_equiv_pos_as_xyz
'x, y, z'
'-x, -y+1/2, z+1/2'
'x, -y, -z'
'-x, y+1/2, -z+1/2'

loop_
_atom_site_label
_atom_site_type_symbol
_atom_site_fract_x
_atom_site_fract_y
_atom_site_fract_z
_atom_site_U_iso_or_equiv
_atom_site_adp_type
_atom_site_occupancy
_atom_site_symmetry_multiplicity
_atom_site_calc_flag
_atom_site_refinement_flags
C1 C 1.7452(9) 1.5076(3) 0.10432(15) 0.152(2) Uani 1 1 d .
H1A H 1.6307 1.5622 0.1147 0.229 Uiso 1 1 calc R
H1B H 1.8457 1.5474 0.0851 0.229 Uiso 1 1 calc R
H1C H 1.8366 1.4775 0.1269 0.229 Uiso 1 1 calc R
C2 C 1.5146(6) 1.3389(3) 0.10680(11) 0.0822(10) Uani 1 1 d .
C3 C 1.4077(7) 1.2397(3) 0.08304(10) 0.0876(10) Uani 1 1 d .
H3A H 1.5267 1.2067 0.0651 0.105 Uiso 1 1 calc R
H3B H 1.2860 1.2722 0.0655 0.105 Uiso 1 1 calc R
C4 C 1.3035(5) 1.1403(2) 0.10801(8) 0.0569(6) Uani 1 1 d .
H4 H 1.4219 1.1131 0.1277 0.068 Uiso 1 1 calc R
C5 C 1.2390(5) 1.0366(2) 0.08029(8) 0.0635(7) Uani 1 1 d .
H5A H 1.3781 1.0113 0.0656 0.076 Uiso 1 1 calc R
H5B H 1.1270 1.0638 0.0599 0.076 Uiso 1 1 calc R
C6 C 1.1351(4) 0.9296(2) 0.10272(7) 0.0487(6) Uani 1 1 d .
H6 H 1.2559 0.8962 0.1207 0.058 Uiso 1 1 calc R
C7 C 0.9978(5) 1.0706(2) 0.15647(8) 0.0603(7) Uani 1 1 d .
H7A H 0.8617 1.0948 0.1722 0.072 Uiso 1 1 calc R
H7B H 1.1175 1.0456 0.1758 0.072 Uiso 1 1 calc R
C8 C 1.0865(5) 1.1739(2) 0.13205(9) 0.0632(7) Uani 1 1 d .
H8A H 1.1226 1.2388 0.1506 0.076 Uiso 1 1 calc R
H8B H 0.9660 1.2004 0.1131 0.076 Uiso 1 1 calc R
C9 C 1.0729(5) 0.8376(2) 0.07020(7) 0.0568(7) Uani 1 1 d .
C10 C 0.8802(6) 0.8501(3) 0.04480(9) 0.0828(9) Uani 1 1 d .
H10 H 0.7783 0.9131 0.0489 0.099 Uiso 1 1 calc R
C11 C 0.8371(7) 0.7700(4) 0.01341(10) 0.1052(14) Uani 1 1 d .
H11 H 0.7064 0.7789 -0.0034 0.126 Uiso 1 1 calc R
C12 C 0.9884(9) 0.6774(4) 0.00726(12) 0.1130(16) Uani 1 1 d .
H12 H 0.9599 0.6234 -0.0138 0.136 Uiso 1 1 calc R
C13 C 1.1802(8) 0.6641(3) 0.03178(11) 0.0952(11) Uani 1 1 d .
H13 H 1.2824 0.6013 0.0274 0.114 Uiso 1 1 calc R
C14 C 1.2220(6) 0.7444(2) 0.06318(9) 0.0702(8) Uani 1 1 d .
H14 H 1.3532 0.7351 0.0798 0.084 Uiso 1 1 calc R
C15 C 1.0000(5) 0.7996(2) 0.18892(8) 0.0547(6) Uani 1 1 d .
C16 C 1.1251(6) 0.7020(2) 0.17584(9) 0.0670(7) Uani 1 1 d .
H16 H 1.0929 0.6680 0.1503 0.080 Uiso 1 1 calc R
C17 C 1.3005(6) 0.6543(3) 0.20098(10) 0.0799(9) Uani 1 1 d .
H17 H 1.3834 0.5883 0.1921 0.096 Uiso 1 1 calc R
C18 C 1.3515(6) 0.7037(3) 0.23860(11) 0.0801(10) Uani 1 1 d .
C19 C 1.2226(6) 0.7997(3) 0.25183(9) 0.0795(9) Uani 1 1 d .
H19 H 1.2545 0.8327 0.2775 0.095 Uiso 1 1 calc R
C20 C 1.0446(6) 0.8486(3) 0.22740(8) 0.0673(8) Uani 1 1 d .
H20 H 0.9580 0.9128 0.2368 0.081 Uiso 1 1 calc R
C21 C 1.5483(7) 0.6565(4) 0.26470(11) 0.1125(14) Uani 1 1 d .
H21A H 1.6951 0.6748 0.2518 0.169 Uiso 1 1 calc R
H21B H 1.5329 0.5723 0.2674 0.169 Uiso 1 1 calc R
H21C H 1.5425 0.6924 0.2915 0.169 Uiso 1 1 calc R
O1 O 1.5181(7) 1.3475(3) 0.14356(9) 0.1394(13) Uani 1 1 d .
O2 O 1.6281(6) 1.41034(19) 0.08374(8) 0.1153(10) Uani 1 1 d .
O3 O 0.6217(3) 0.92447(16) 0.17974(6) 0.0676(5) Uani 1 1 d .
O4 O 0.7194(3) 0.77528(15) 0.12716(5) 0.0638(5) Uani 1 1 d .
S1 S 0.79350(11) 0.86422(5) 0.155578(19) 0.05229(18) Uani 1 1 d .
N1 N 0.9334(3) 0.96846(16) 0.12916(6) 0.0478(5) Uani 1 1 d .

loop_
_atom_site_aniso_label
_atom_site_aniso_U_11
_atom_site_aniso_U_22
_atom_site_aniso_U_33
_atom_site_aniso_U_23
_atom_site_aniso_U_13
_atom_site_aniso_U_12
C1 0.212(6) 0.081(2) 0.164(4) -0.040(3) 0.075(4) -0.079(4)
C2 0.096(2) 0.068(2) 0.082(2) -0.0023(18) 0.0231(19) -0.0197(18)
C3 0.108(3) 0.085(2) 0.0696(18) 0.0045(16) 0.0046(19) -0.045(2)
C4 0.0553(13) 0.0577(14) 0.0576(14) 0.0046(12) -0.0013(12) -0.0093(15)
C5 0.0643(18) 0.0714(17) 0.0547(14) -0.0022(12) 0.0045(13) -0.0165(15)
C6 0.0435(13) 0.0546(13) 0.0481(13) -0.0032(11) -0.0051(10) -0.0003(11)
C7 0.0584(15) 0.0549(14) 0.0676(15) -0.0136(14) 0.0134(14) -0.0072(12)
C8 0.0633(17) 0.0472(14) 0.0790(17) 0.0004(14) -0.0016(16) -0.0059(13)
C9 0.0508(15) 0.0674(17) 0.0522(14) -0.0080(13) 0.0019(12) -0.0128(13)
C10 0.0740(18) 0.111(3) 0.0630(17) -0.0070(18) -0.0165(16) -0.015(2)
C11 0.099(3) 0.160(4) 0.0563(19) -0.017(2) -0.0179(19) -0.049(3)
C12 0.139(4) 0.128(4) 0.072(2) -0.043(2) 0.023(3) -0.066(3)
C13 0.105(3) 0.087(2) 0.094(2) -0.043(2) 0.025(2) -0.028(2)
C14 0.0693(18) 0.0662(17) 0.0749(18) -0.0189(14) 0.0101(16) -0.0143(17)
C15 0.0578(16) 0.0547(15) 0.0515(14) 0.0063(12) 0.0036(12) -0.0114(13)
C16 0.0753(19) 0.0626(16) 0.0632(16) 0.0063(14) -0.0018(16) -0.0044(15)
C17 0.0810(19) 0.0724(19) 0.086(2) 0.0226(17) 0.0041(19) 0.0038(19)
C18 0.071(2) 0.092(2) 0.077(2) 0.0392(19) -0.0036(17) -0.0174(19)
C19 0.092(2) 0.092(2) 0.0553(16) 0.0122(16) -0.0110(18) -0.026(2)
C20 0.0777(19) 0.0684(18) 0.0558(15) 0.0013(14) 0.0011(14) -0.0135(17)
C21 0.089(2) 0.142(4) 0.107(3) 0.066(3) -0.024(2) -0.014(3)
O1 0.193(3) 0.127(2) 0.0981(18) -0.0128(18) 0.017(2) -0.088(2)
O2 0.161(3) 0.0709(13) 0.1135(18) -0.0128(13) 0.0539(19) -0.0543(16)
O3 0.0506(10) 0.0722(12) 0.0799(12) -0.0063(10) 0.0187(9) -0.0030(10)
O4 0.0615(11) 0.0617(10) 0.0683(11) -0.0099(8) -0.0065(10) -0.0185(10)
S1 0.0451(3) 0.0539(3) 0.0579(3) -0.0024(3) -0.0004(3) -0.0084(3)
N1 0.0426(10) 0.0487(11) 0.0520(11) -0.0012(9) 0.0002(9) -0.0041(9)

loop_
_atom_type_symbol
_atom_type_description
_atom_type_scat_dispersion_real
_atom_type_scat_dispersion_imag
_atom_type_scat_source
C C 0.0181 0.0091 'International Tables Vol C Tables 4.2.6.8 and 6.1.1.4'
H H 0.0000 0.0000 'International Tables Vol C Tables 4.2.6.8 and 6.1.1.4'
O O 0.0492 0.0322 'International Tables Vol C Tables 4.2.6.8 and 6.1.1.4'
S S 0.3331 0.5567 'International Tables Vol C Tables 4.2.6.8 and 6.1.1.4'
N N 0.0311 0.0180 'International Tables Vol C Tables 4.2.6.8 and 6.1.1.4'

loop_
_geom_angle_atom_site_label_1
_geom_angle_atom_site_label_2
_geom_angle_atom_site_label_3
_geom_angle
O1 C2 O2 121.5(3)
O1 C2 C3 125.6(3)
O2 C2 C3 112.4(3)
C2 C3 C4 116.5(3)
C3 C4 C8 114.4(2)
C3 C4 C5 110.7(2)
C8 C4 C5 107.3(2)
C4 C5 C6 114.99(19)
N1 C6 C9 114.51(19)
N1 C6 C5 109.71(19)
C9 C6 C5 107.57(19)
C8 C7 N1 111.8(2)
C7 C8 C4 110.7(2)
C14 C9 C10 118.3(3)
C14 C9 C6 119.5(2)
C10 C9 C6 121.9(3)
C9 C10 C11 120.9(4)
C12 C11 C10 119.5(4)
C13 C12 C11 120.5(3)
C12 C13 C14 119.7(4)
C9 C14 C13 121.2(3)
C16 C15 C20 119.9(3)
C16 C15 S1 119.4(2)
C20 C15 S1 120.6(2)
C15 C16 C17 120.0(3)
C18 C17 C16 120.8(3)
C17 C18 C19 118.8(3)
C17 C18 C21 120.9(4)
C19 C18 C21 120.2(3)
C18 C19 C20 121.5(3)
C15 C20 C19 118.9(3)
C2 O2 C1 116.4(3)
O4 S1 O3 119.01(11)
O4 S1 N1 108.06(10)
O3 S1 N1 105.98(11)
O4 S1 C15 107.64(12)
O3 S1 C15 108.84(12)
N1 S1 C15 106.70(11)
C7 N1 C6 111.89(18)
C7 N1 S1 111.11(15)
C6 N1 S1 117.13(15)

loop_
_geom_bond_atom_site_label_1
_geom_bond_atom_site_label_2
_geom_bond_distance
C1 O2 1.449(4)
C2 O1 1.195(4)
C2 O2 1.277(4)
C2 C3 1.491(4)
C3 C4 1.507(4)
C4 C8 1.514(4)
C4 C5 1.522(3)
C5 C6 1.531(3)
C6 N1 1.503(3)
C6 C9 1.522(3)
C7 C8 1.499(3)
C7 N1 1.501(3)
C9 C14 1.374(4)
C9 C10 1.382(4)
C10 C11 1.383(4)
C11 C12 1.373(6)
C12 C13 1.362(6)
C13 C14 1.384(4)
C15 C16 1.381(4)
C15 C20 1.388(3)
C15 S1 1.759(3)
C16 C17 1.400(4)
C17 C18 1.372(5)
C18 C19 1.380(5)
C18 C21 1.505(4)
C19 C20 1.403(4)
O3 S1 1.4286(18)
O4 S1 1.4274(17)
S1 N1 1.6616(19)

loop_
_cod_related_entry_id
_cod_related_entry_database
_cod_related_entry_code
1 ChemSpider 21194334
